data_7062144
loop_
_publ_author_name
'Turcio-Garc\'ia, Luis \'Angel'
'Vald\'es, Hugo'
'Arenaza-Corona, Antonino'
'Hern\'andez-Ortega, Sim\'on'
'Morales-Morales, David'

_publ_section_title
;
 Electronic properties and supramolecular study of selenoureas with
 fluorinated-NHC ligands derived from imidazo[1,5-a]pyridines
;
_journal_issue 4
_journal_name_full 'New Journal of Chemistry'
_journal_page_first 2090
_journal_page_last 2095
_journal_paper_doi 10.1039/D2NJ04699G
_journal_volume 47
_journal_year 2023
_chemical_formula_moiety 'C14 H9 F3 N2 Se'
_chemical_formula_sum 'C14 H9 F3 N2 Se'
_chemical_formula_weight 341.19
_space_group_crystal_system triclinic
_space_group_IT_number 2
_space_group_name_Hall '-P 1'
_space_group_name_H-M_alt 'P -1'
_atom_sites_solution_hydrogens geom
_atom_sites_solution_primary direct
_atom_sites_solution_secondary difmap
_audit_creation_method SHELXL-2018/3
_audit_update_record
;
2022-08-04 deposited with the CCDC.	2022-12-06 downloaded from the CCDC.
;
_cell_angle_alpha 86.8240(10)
_cell_angle_beta 85.5010(10)
_cell_angle_gamma 71.6140(10)
_cell_formula_units_Z 4
_cell_length_a 9.1897(3)
_cell_length_b 12.1739(4)
_cell_length_c 12.3080(4)
_cell_measurement_reflns_used 9898
_cell_measurement_temperature 150(2)
_cell_measurement_theta_max 25.37
_cell_measurement_theta_min 2.38
_cell_volume 1301.95(7)
_computing_cell_refinement 'APEX3 v2016.1 (Bruker, 2014)'
_computing_data_collection 'APEX3 v2016.1 (Bruker, 2014)'
_computing_data_reduction 'SAINT V8.37A  (Bruker, 2014)'
_computing_molecular_graphics 'Ortep-3 Ver 2.02 L.J. Farrugia (1997) J. Appl. Cryst. 30, 565'
_computing_publication_material 'SHELXL-2014/7 (Sheldrick, 2014)'
_computing_structure_refinement 'SHELXL-2018/3 (Sheldrick, 2018)'
_computing_structure_solution 'SHELXS-2014 (Bruker, 2014)'
_diffrn_ambient_temperature 150(2)
_diffrn_detector_area_resol_mean 52.0833
_diffrn_measured_fraction_theta_full 0.999
_diffrn_measured_fraction_theta_max 0.996
_diffrn_measurement_device_type 'Bruker D8 Venture \k-geometry diffractometer 208039-01'
_diffrn_measurement_method \w-scans
_diffrn_radiation_type MoK\a
_diffrn_radiation_wavelength 0.71073
_diffrn_reflns_av_R_equivalents 0.0330
_diffrn_reflns_av_unetI/netI 0.0398
_diffrn_reflns_Laue_measured_fraction_full 0.999
_diffrn_reflns_Laue_measured_fraction_max 0.996
_diffrn_reflns_limit_h_max 9
_diffrn_reflns_limit_h_min -11
_diffrn_reflns_limit_k_max 14
_diffrn_reflns_limit_k_min -14
_diffrn_reflns_limit_l_max 14
_diffrn_reflns_limit_l_min -14
_diffrn_reflns_number 16068
_diffrn_reflns_point_group_measured_fraction_full 0.999
_diffrn_reflns_point_group_measured_fraction_max 0.996
_diffrn_reflns_theta_full 25.242
_diffrn_reflns_theta_max 25.366
_diffrn_reflns_theta_min 2.340
_diffrn_source 'micro-focus X-ray source'
_exptl_absorpt_coefficient_mu 2.910
_exptl_absorpt_correction_T_max 0.7452
_exptl_absorpt_correction_T_min 0.5949
_exptl_absorpt_correction_type multi-scan
_exptl_absorpt_process_details
; 
 SADABS 2016/2: Krause, L., Herbst-Irmer, R., Sheldrick G.M. & Stalke D., 
 J. Appl. Cryst. 48 (2015) 3-10 
;
_exptl_crystal_colour yellow
_exptl_crystal_density_diffrn 1.741
_exptl_crystal_description Prism
_exptl_crystal_F_000 672
_exptl_crystal_size_max 0.402
_exptl_crystal_size_mid 0.128
_exptl_crystal_size_min 0.099
_refine_diff_density_max 0.451
_refine_diff_density_min -0.388
_refine_diff_density_rms 0.072
_refine_ls_extinction_method none
_refine_ls_goodness_of_fit_ref 1.037
_refine_ls_hydrogen_treatment constr
_refine_ls_matrix_type full
_refine_ls_number_parameters 399
_refine_ls_number_reflns 4763
_refine_ls_number_restraints 180
_refine_ls_restrained_S_all 1.080
_refine_ls_R_factor_all 0.0462
_refine_ls_R_factor_gt 0.0307
_refine_ls_shift/su_max 0.004
_refine_ls_shift/su_mean 0.000
_refine_ls_structure_factor_coef Fsqd
_refine_ls_weighting_details 'w=1/[\s^2^(Fo^2^)+(0.0286P)^2^+0.6088P] where P=(Fo^2^+2Fc^2^)/3'
_refine_ls_weighting_scheme calc
_refine_ls_wR_factor_gt 0.0612
_refine_ls_wR_factor_ref 0.0656
_reflns_Friedel_coverage 0.000
_reflns_number_gt 3808
_reflns_number_total 4763
_reflns_threshold_expression 'I > 2\s(I)'
_cod_data_source_file d2nj04699g2.cif
_cod_data_source_block Compound-9-Se
_cod_depositor_comments 'Adding full bibliography for 7062140--7062145.cif.'
_cod_database_code 7062144
_shelx_shelxl_version_number 2018/3
_shelx_space_group_comment
; 
The symmetry employed for this shelxl refinement is uniquely defined 
by the following loop, which should always be used as a source of 
symmetry information in preference to the above space-group names. 
They are only intended as comments. 
;
_shelx_estimated_absorpt_t_min 0.388
_shelx_estimated_absorpt_t_max 0.762

loop_
_space_group_symop_operation_xyz
'x, y, z'
'-x, -y, -z'

loop_
_atom_site_label
_atom_site_type_symbol
_atom_site_fract_x
_atom_site_fract_y
_atom_site_fract_z
_atom_site_U_iso_or_equiv
_atom_site_adp_type
_atom_site_occupancy
_atom_site_site_symmetry_order
_atom_site_calc_flag
_atom_site_refinement_flags_posn
_atom_site_refinement_flags_adp
_atom_site_refinement_flags_occupancy
_atom_site_disorder_assembly
_atom_site_disorder_group
Se1 Se 0.13852(3) 0.17052(2) -0.02087(2) 0.02595(9) Uani 1 1 d . . . . .
Se2 Se 0.39282(3) 0.08951(2) 0.24324(2) 0.02513(9) Uani 1 1 d . . . . .
C1 C 0.2412(3) 0.2623(2) 0.0295(2) 0.0185(6) Uani 1 1 d . . . . .
N2 N 0.1877(2) 0.35712(18) 0.09302(16) 0.0180(5) Uani 1 1 d . . . . .
C3 C 0.3019(3) 0.4065(2) 0.1065(2) 0.0230(6) Uani 1 1 d . . . . .
H3 H 0.291480 0.473207 0.146810 0.028 Uiso 1 1 calc R U . . .
C4 C 0.5857(3) 0.3429(3) 0.0347(2) 0.0302(7) Uani 1 1 d . . . . .
H4 H 0.616126 0.401742 0.064902 0.036 Uiso 1 1 calc R U . . .
C5 C 0.6884(3) 0.2597(3) -0.0242(2) 0.0347(8) Uani 1 1 d . . . . .
H5 H 0.791830 0.259803 -0.034877 0.042 Uiso 1 1 calc R U . . .
C6 C 0.6436(3) 0.1716(3) -0.0705(2) 0.0325(7) Uani 1 1 d . . . . .
H6 H 0.717954 0.113919 -0.111971 0.039 Uiso 1 1 calc R U . . .
C7 C 0.4990(3) 0.1684(2) -0.0570(2) 0.0260(7) Uani 1 1 d . . . . .
H7 H 0.470344 0.109095 -0.087995 0.031 Uiso 1 1 calc R U . . .
N8 N 0.3916(2) 0.25402(18) 0.00351(16) 0.0198(5) Uani 1 1 d . . . . .
C9 C 0.4307(3) 0.3419(2) 0.0514(2) 0.0217(6) Uani 1 1 d . . . . .
C10 C 0.0358(3) 0.3992(2) 0.1448(2) 0.0186(6) Uani 1 1 d . . . . .
C11 C -0.0273(3) 0.3226(2) 0.2015(2) 0.0250(6) Uani 1 1 d . . . . .
H11 H 0.027877 0.242246 0.205040 0.030 Uiso 1 1 calc R U . . .
C12 C -0.1722(3) 0.3646(2) 0.2531(2) 0.0273(7) Uani 1 1 d . . . . .
H12 H -0.217762 0.312513 0.291277 0.033 Uiso 1 1 calc R U . . .
C13 C -0.2512(3) 0.4818(2) 0.2494(2) 0.0237(6) Uani 1 1 d . . . . .
C14 C -0.1855(3) 0.5584(2) 0.1935(2) 0.0250(6) Uani 1 1 d . . . . .
H14 H -0.239335 0.639120 0.191628 0.030 Uiso 1 1 calc R U . . .
C15 C -0.0418(3) 0.5170(2) 0.1406(2) 0.0217(6) Uani 1 1 d . . . . .
H15 H 0.003628 0.568758 0.101537 0.026 Uiso 1 1 calc R U . . .
C16 C -0.4064(3) 0.5261(3) 0.3076(2) 0.0351(7) Uani 1 1 d D U . . .
F1 F -0.3887(6) 0.5406(6) 0.4140(4) 0.0596(12) Uani 0.538(8) 1 d D U P A 1
F2 F -0.4908(9) 0.4654(7) 0.3029(7) 0.078(2) Uani 0.538(8) 1 d D U P A 1
F3 F -0.4834(5) 0.6373(5) 0.2771(5) 0.069(2) Uani 0.538(8) 1 d D U P A 1
F1A F -0.5137(5) 0.5762(7) 0.2349(4) 0.0596(12) Uani 0.462(8) 1 d D U P A 2
F2A F -0.4226(7) 0.5913(8) 0.3840(7) 0.064(2) Uani 0.462(8) 1 d D U P A 2
F3A F -0.4611(10) 0.4364(5) 0.3474(7) 0.060(2) Uani 0.462(8) 1 d D U P A 2
C17 C 0.5184(3) 0.1215(2) 0.3372(2) 0.0204(6) Uani 1 1 d . . . . .
N18 N 0.4852(2) 0.16516(18) 0.43898(16) 0.0202(5) Uani 1 1 d . . . . .
C19 C 0.6172(3) 0.1645(2) 0.4867(2) 0.0246(6) Uani 1 1 d . . . . .
H19 H 0.622575 0.189233 0.557740 0.030 Uiso 1 1 calc R U . . .
C20 C 0.8993(3) 0.0993(2) 0.4099(2) 0.0283(7) Uani 1 1 d . . . . .
H20 H 0.945956 0.114342 0.471183 0.034 Uiso 1 1 calc R U . . .
C21 C 0.9859(3) 0.0563(2) 0.3195(2) 0.0314(7) Uani 1 1 d . . . . .
H21 H 1.094278 0.039494 0.317838 0.038 Uiso 1 1 calc R U . . .
C22 C 0.9168(3) 0.0358(2) 0.2262(2) 0.0292(7) Uani 1 1 d . . . . .
H22 H 0.979620 0.007947 0.162301 0.035 Uiso 1 1 calc R U . . .
C23 C 0.7648(3) 0.0549(2) 0.2268(2) 0.0257(6) Uani 1 1 d . . . . .
H23 H 0.720012 0.039938 0.164560 0.031 Uiso 1 1 calc R U . . .
N24 N 0.6742(2) 0.09701(18) 0.32053(17) 0.0201(5) Uani 1 1 d . . . . .
C25 C 0.7371(3) 0.1222(2) 0.4132(2) 0.0227(6) Uani 1 1 d . . . . .
C26 C 0.3340(3) 0.2083(2) 0.4907(2) 0.0201(6) Uani 1 1 d . . . . .
C27 C 0.2191(3) 0.2870(2) 0.4341(2) 0.0283(7) Uani 1 1 d . . . . .
H27 H 0.240286 0.311508 0.361614 0.034 Uiso 1 1 calc R U . . .
C28 C 0.0743(3) 0.3291(3) 0.4838(2) 0.0319(7) Uani 1 1 d . . . . .
H28 H -0.005330 0.382884 0.445666 0.038 Uiso 1 1 calc R U . . .
C29 C 0.0442(3) 0.2933(2) 0.5898(2) 0.0259(6) Uani 1 1 d . . . . .
C30 C 0.1602(3) 0.2178(2) 0.6472(2) 0.0267(7) Uani 1 1 d . . . . .
H30 H 0.139960 0.195434 0.720542 0.032 Uiso 1 1 calc R U . . .
C31 C 0.3061(3) 0.1750(2) 0.5969(2) 0.0234(6) Uani 1 1 d . . . . .
H31 H 0.386619 0.122811 0.635594 0.028 Uiso 1 1 calc R U . . .
C32 C -0.1156(3) 0.3379(3) 0.6405(3) 0.0400(7) Uani 1 1 d D U . . .
F4 F -0.2167(5) 0.3224(4) 0.5826(4) 0.0798(14) Uani 0.779(4) 1 d D U P B 1
F5 F -0.1568(3) 0.4534(2) 0.6552(3) 0.0545(7) Uani 0.779(4) 1 d D U P B 1
F6 F -0.1306(3) 0.2960(3) 0.7420(3) 0.0749(12) Uani 0.779(4) 1 d D U P B 1
F4A F -0.1460(12) 0.4072(14) 0.7093(12) 0.0798(14) Uani 0.221(4) 1 d D U P B 2
F5A F -0.1670(10) 0.2446(7) 0.6741(10) 0.0545(7) Uani 0.221(4) 1 d D U P B 2
F6A F -0.2248(18) 0.3814(12) 0.5625(10) 0.059(3) Uani 0.221(4) 1 d D U P B 2

loop_
_atom_site_aniso_label
_atom_site_aniso_U_11
_atom_site_aniso_U_22
_atom_site_aniso_U_33
_atom_site_aniso_U_23
_atom_site_aniso_U_13
_atom_site_aniso_U_12
Se1 0.02115(16) 0.02437(17) 0.03419(18) -0.00774(13) -0.00013(13) -0.00903(12)
Se2 0.01869(15) 0.03117(18) 0.02514(16) -0.00579(12) -0.00236(12) -0.00621(12)
C1 0.0158(13) 0.0181(14) 0.0194(14) 0.0016(11) -0.0006(11) -0.0029(11)
N2 0.0125(11) 0.0196(12) 0.0201(11) -0.0021(9) 0.0008(9) -0.0027(9)
C3 0.0194(14) 0.0247(16) 0.0275(15) -0.0051(12) -0.0023(12) -0.0096(12)
C4 0.0222(15) 0.0397(19) 0.0331(17) -0.0039(14) -0.0026(13) -0.0152(14)
C5 0.0166(15) 0.049(2) 0.0383(18) 0.0040(15) 0.0007(14) -0.0106(14)
C6 0.0212(15) 0.0343(18) 0.0376(18) -0.0051(14) 0.0044(14) -0.0034(13)
C7 0.0200(15) 0.0241(16) 0.0297(16) -0.0056(13) 0.0029(13) -0.0010(12)
N8 0.0151(11) 0.0216(13) 0.0213(12) -0.0005(9) -0.0001(9) -0.0041(10)
C9 0.0199(14) 0.0243(16) 0.0221(14) -0.0014(12) -0.0029(12) -0.0081(12)
C10 0.0164(13) 0.0221(15) 0.0155(13) -0.0031(11) -0.0030(11) -0.0026(11)
C11 0.0221(15) 0.0220(16) 0.0283(15) 0.0012(12) 0.0008(12) -0.0042(12)
C12 0.0232(15) 0.0314(17) 0.0270(15) 0.0013(13) 0.0050(13) -0.0101(13)
C13 0.0180(14) 0.0335(17) 0.0166(14) -0.0047(12) -0.0016(12) -0.0027(13)
C14 0.0231(15) 0.0249(16) 0.0230(15) -0.0049(12) -0.0030(12) -0.0009(12)
C15 0.0219(14) 0.0223(15) 0.0214(14) -0.0022(12) -0.0001(12) -0.0075(12)
C16 0.0266(16) 0.0425(19) 0.0312(16) -0.0047(14) 0.0034(13) -0.0046(14)
F1 0.0276(18) 0.094(3) 0.0361(16) -0.0041(17) 0.0054(13) 0.0099(18)
F2 0.030(3) 0.087(5) 0.127(6) -0.061(4) 0.027(4) -0.029(4)
F3 0.037(2) 0.061(3) 0.072(3) 0.019(3) 0.026(2) 0.029(2)
F1A 0.0276(18) 0.094(3) 0.0361(16) -0.0041(17) 0.0054(13) 0.0099(18)
F2A 0.024(3) 0.087(5) 0.079(4) -0.064(4) 0.013(3) -0.010(3)
F3A 0.030(4) 0.046(3) 0.091(5) 0.010(3) 0.031(3) -0.005(2)
C17 0.0186(14) 0.0176(14) 0.0235(15) 0.0001(11) -0.0005(12) -0.0038(11)
N18 0.0168(12) 0.0220(13) 0.0224(12) -0.0032(10) 0.0003(10) -0.0066(10)
C19 0.0228(15) 0.0274(16) 0.0251(15) -0.0041(12) -0.0054(13) -0.0086(13)
C20 0.0214(15) 0.0234(16) 0.0412(18) 0.0018(13) -0.0072(14) -0.0077(12)
C21 0.0164(14) 0.0273(17) 0.0489(19) 0.0045(14) 0.0018(14) -0.0062(13)
C22 0.0216(15) 0.0270(17) 0.0362(17) -0.0006(13) 0.0096(13) -0.0065(13)
C23 0.0259(16) 0.0233(16) 0.0273(15) -0.0014(12) 0.0044(13) -0.0082(12)
N24 0.0169(11) 0.0187(12) 0.0238(12) -0.0008(9) 0.0012(10) -0.0047(9)
C25 0.0222(14) 0.0181(15) 0.0287(15) 0.0015(12) -0.0053(13) -0.0073(12)
C26 0.0182(14) 0.0187(15) 0.0233(15) -0.0036(12) -0.0002(12) -0.0053(12)
C27 0.0275(16) 0.0321(17) 0.0216(15) -0.0015(13) 0.0001(13) -0.0042(13)
C28 0.0232(16) 0.0346(18) 0.0312(17) -0.0087(14) -0.0022(13) 0.0018(13)
C29 0.0232(15) 0.0250(16) 0.0308(16) -0.0113(13) 0.0044(13) -0.0092(13)
C30 0.0316(17) 0.0258(16) 0.0253(15) -0.0048(12) 0.0046(13) -0.0133(13)
C31 0.0241(15) 0.0190(15) 0.0283(15) -0.0027(12) -0.0009(13) -0.0083(12)
C32 0.0302(17) 0.049(2) 0.0420(18) -0.0201(15) 0.0054(14) -0.0134(15)
F4 0.0288(18) 0.127(3) 0.095(3) -0.079(3) 0.0142(18) -0.033(3)
F5 0.0353(14) 0.0436(15) 0.0749(19) -0.0188(13) 0.0218(14) -0.0018(12)
F6 0.0445(17) 0.091(2) 0.064(2) 0.0252(18) 0.0342(14) 0.0017(16)
F4A 0.0288(18) 0.127(3) 0.095(3) -0.079(3) 0.0142(18) -0.033(3)
F5A 0.0353(14) 0.0436(15) 0.0749(19) -0.0188(13) 0.0218(14) -0.0018(12)
F6A 0.019(5) 0.083(7) 0.061(5) -0.001(4) 0.002(4) 0.000(6)

loop_
_atom_type_symbol
_atom_type_description
_atom_type_scat_dispersion_real
_atom_type_scat_dispersion_imag
_atom_type_scat_source
C C 0.0033 0.0016 'International Tables Vol C Tables 4.2.6.8 and 6.1.1.4'
H H 0.0000 0.0000 'International Tables Vol C Tables 4.2.6.8 and 6.1.1.4'
N N 0.0061 0.0033 'International Tables Vol C Tables 4.2.6.8 and 6.1.1.4'
F F 0.0171 0.0103 'International Tables Vol C Tables 4.2.6.8 and 6.1.1.4'
Se Se -0.0929 2.2259 'International Tables Vol C Tables 4.2.6.8 and 6.1.1.4'

loop_
_geom_angle_atom_site_label_1
_geom_angle_atom_site_label_2
_geom_angle_atom_site_label_3
_geom_angle
_geom_angle_site_symmetry_1
_geom_angle_site_symmetry_3
_geom_angle_publ_flag
N2 C1 N8 104.1(2) . . ?
N2 C1 Se1 129.82(18) . . ?
N8 C1 Se1 125.94(19) . . ?
C1 N2 C3 111.4(2) . . ?
C1 N2 C10 125.5(2) . . ?
C3 N2 C10 123.0(2) . . ?
C9 C3 N2 107.0(2) . . ?
C9 C3 H3 126.5 . . ?
N2 C3 H3 126.5 . . ?
C5 C4 C9 119.5(3) . . ?
C5 C4 H4 120.3 . . ?
C9 C4 H4 120.3 . . ?
C4 C5 C6 120.7(3) . . ?
C4 C5 H5 119.6 . . ?
C6 C5 H5 119.6 . . ?
C7 C6 C5 121.4(3) . . ?
C7 C6 H6 119.3 . . ?
C5 C6 H6 119.3 . . ?
C6 C7 N8 118.5(3) . . ?
C6 C7 H7 120.8 . . ?
N8 C7 H7 120.8 . . ?
C1 N8 C7 126.8(2) . . ?
C1 N8 C9 111.0(2) . . ?
C7 N8 C9 122.1(2) . . ?
C3 C9 N8 106.4(2) . . ?
C3 C9 C4 135.7(3) . . ?
N8 C9 C4 117.8(2) . . ?
C11 C10 C15 121.3(2) . . ?
C11 C10 N2 119.5(2) . . ?
C15 C10 N2 119.1(2) . . ?
C10 C11 C12 118.9(3) . . ?
C10 C11 H11 120.5 . . ?
C12 C11 H11 120.5 . . ?
C13 C12 C11 120.5(3) . . ?
C13 C12 H12 119.8 . . ?
C11 C12 H12 119.8 . . ?
C12 C13 C14 120.1(2) . . ?
C12 C13 C16 119.8(2) . . ?
C14 C13 C16 120.1(2) . . ?
C15 C14 C13 119.8(3) . . ?
C15 C14 H14 120.1 . . ?
C13 C14 H14 120.1 . . ?
C14 C15 C10 119.4(3) . . ?
C14 C15 H15 120.3 . . ?
C10 C15 H15 120.3 . . ?
F2A C16 F1A 109.4(4) . . ?
F2 C16 F1 109.1(5) . . ?
F2 C16 F3 109.4(4) . . ?
F1 C16 F3 100.0(3) . . ?
F2A C16 F3A 106.4(5) . . ?
F1A C16 F3A 99.1(4) . . ?
F2A C16 C13 118.4(4) . . ?
F2 C16 C13 115.7(4) . . ?
F1A C16 C13 110.0(3) . . ?
F1 C16 C13 108.9(3) . . ?
F3 C16 C13 112.6(3) . . ?
F3A C16 C13 111.9(4) . . ?
N18 C17 N24 104.4(2) . . ?
N18 C17 Se2 130.04(19) . . ?
N24 C17 Se2 125.39(19) . . ?
C17 N18 C19 111.4(2) . . ?
C17 N18 C26 125.1(2) . . ?
C19 N18 C26 123.6(2) . . ?
C25 C19 N18 107.3(2) . . ?
C25 C19 H19 126.4 . . ?
N18 C19 H19 126.4 . . ?
C21 C20 C25 119.7(3) . . ?
C21 C20 H20 120.2 . . ?
C25 C20 H20 120.2 . . ?
C20 C21 C22 120.6(3) . . ?
C20 C21 H21 119.7 . . ?
C22 C21 H21 119.7 . . ?
C23 C22 C21 121.4(3) . . ?
C23 C22 H22 119.3 . . ?
C21 C22 H22 119.3 . . ?
C22 C23 N24 118.6(3) . . ?
C22 C23 H23 120.7 . . ?
N24 C23 H23 120.7 . . ?
C17 N24 C23 127.3(2) . . ?
C17 N24 C25 110.7(2) . . ?
C23 N24 C25 121.9(2) . . ?
C19 C25 N24 106.2(2) . . ?
C19 C25 C20 136.0(3) . . ?
N24 C25 C20 117.8(2) . . ?
C31 C26 C27 120.9(2) . . ?
C31 C26 N18 119.8(2) . . ?
C27 C26 N18 119.2(2) . . ?
C28 C27 C26 119.3(3) . . ?
C28 C27 H27 120.4 . . ?
C26 C27 H27 120.4 . . ?
C27 C28 C29 120.1(3) . . ?
C27 C28 H28 120.0 . . ?
C29 C28 H28 120.0 . . ?
C30 C29 C28 120.4(3) . . ?
C30 C29 C32 120.8(3) . . ?
C28 C29 C32 118.8(3) . . ?
C29 C30 C31 119.5(3) . . ?
C29 C30 H30 120.3 . . ?
C31 C30 H30 120.3 . . ?
C26 C31 C30 119.7(3) . . ?
C26 C31 H31 120.1 . . ?
C30 C31 H31 120.1 . . ?
F4 C32 F6 110.0(3) . . ?
F4 C32 F5 106.1(3) . . ?
F6 C32 F5 102.3(3) . . ?
F4A C32 F5A 110.4(8) . . ?
F4A C32 F6A 106.3(8) . . ?
F5A C32 F6A 94.9(7) . . ?
F4A C32 C29 120.7(6) . . ?
F4 C32 C29 113.3(3) . . ?
F6 C32 C29 113.2(3) . . ?
F5 C32 C29 111.2(3) . . ?
F5A C32 C29 109.2(4) . . ?
F6A C32 C29 112.3(7) . . ?

loop_
_geom_bond_atom_site_label_1
_geom_bond_atom_site_label_2
_geom_bond_distance
_geom_bond_site_symmetry_2
_geom_bond_publ_flag
Se1 C1 1.832(3) . ?
Se2 C17 1.834(3) . ?
C1 N2 1.366(3) . ?
C1 N8 1.367(3) . ?
N2 C3 1.388(3) . ?
N2 C10 1.437(3) . ?
C3 C9 1.351(4) . ?
C3 H3 0.9500 . ?
C4 C5 1.346(4) . ?
C4 C9 1.427(4) . ?
C4 H4 0.9500 . ?
C5 C6 1.424(4) . ?
C5 H5 0.9500 . ?
C6 C7 1.339(4) . ?
C6 H6 0.9500 . ?
C7 N8 1.392(3) . ?
C7 H7 0.9500 . ?
N8 C9 1.402(3) . ?
C10 C11 1.377(4) . ?
C10 C15 1.386(4) . ?
C11 C12 1.382(4) . ?
C11 H11 0.9500 . ?
C12 C13 1.382(4) . ?
C12 H12 0.9500 . ?
C13 C14 1.388(4) . ?
C13 C16 1.496(4) . ?
C14 C15 1.380(4) . ?
C14 H14 0.9500 . ?
C15 H15 0.9500 . ?
C16 F2A 1.233(5) . ?
C16 F2 1.234(6) . ?
C16 F1A 1.358(5) . ?
C16 F1 1.360(5) . ?
C16 F3 1.363(4) . ?
C16 F3A 1.390(6) . ?
C17 N18 1.362(3) . ?
C17 N24 1.369(3) . ?
N18 C19 1.386(3) . ?
N18 C26 1.431(3) . ?
C19 C25 1.355(4) . ?
C19 H19 0.9500 . ?
C20 C21 1.344(4) . ?
C20 C25 1.425(4) . ?
C20 H20 0.9500 . ?
C21 C22 1.425(4) . ?
C21 H21 0.9500 . ?
C22 C23 1.341(4) . ?
C22 H22 0.9500 . ?
C23 N24 1.390(3) . ?
C23 H23 0.9500 . ?
N24 C25 1.408(3) . ?
C26 C31 1.376(4) . ?
C26 C27 1.387(4) . ?
C27 C28 1.373(4) . ?
C27 H27 0.9500 . ?
C28 C29 1.388(4) . ?
C28 H28 0.9500 . ?
C29 C30 1.380(4) . ?
C29 C32 1.494(4) . ?
C30 C31 1.385(4) . ?
C30 H30 0.9500 . ?
C31 H31 0.9500 . ?
C32 F4A 1.183(9) . ?
C32 F4 1.279(5) . ?
C32 F6 1.336(4) . ?
C32 F5 1.354(4) . ?
C32 F5A 1.393(9) . ?
C32 F6A 1.403(11) . ?

loop_
_geom_torsion_atom_site_label_1
_geom_torsion_atom_site_label_2
_geom_torsion_atom_site_label_3
_geom_torsion_atom_site_label_4
_geom_torsion
_geom_torsion_site_symmetry_1
_geom_torsion_site_symmetry_2
_geom_torsion_site_symmetry_3
_geom_torsion_site_symmetry_4
_geom_torsion_publ_flag
N8 C1 N2 C3 -0.1(3) . . . . ?
Se1 C1 N2 C3 -175.87(19) . . . . ?
N8 C1 N2 C10 -177.2(2) . . . . ?
Se1 C1 N2 C10 7.0(4) . . . . ?
C1 N2 C3 C9 -0.4(3) . . . . ?
C10 N2 C3 C9 176.8(2) . . . . ?
C9 C4 C5 C6 0.5(4) . . . . ?
C4 C5 C6 C7 -0.2(5) . . . . ?
C5 C6 C7 N8 0.3(4) . . . . ?
N2 C1 N8 C7 177.4(2) . . . . ?
Se1 C1 N8 C7 -6.6(4) . . . . ?
N2 C1 N8 C9 0.6(3) . . . . ?
Se1 C1 N8 C9 176.60(18) . . . . ?
C6 C7 N8 C1 -177.2(3) . . . . ?
C6 C7 N8 C9 -0.8(4) . . . . ?
N2 C3 C9 N8 0.8(3) . . . . ?
N2 C3 C9 C4 -177.9(3) . . . . ?
C1 N8 C9 C3 -0.9(3) . . . . ?
C7 N8 C9 C3 -177.8(2) . . . . ?
C1 N8 C9 C4 178.1(2) . . . . ?
C7 N8 C9 C4 1.1(4) . . . . ?
C5 C4 C9 C3 177.6(3) . . . . ?
C5 C4 C9 N8 -1.0(4) . . . . ?
C1 N2 C10 C11 46.9(3) . . . . ?
C3 N2 C10 C11 -129.9(3) . . . . ?
C1 N2 C10 C15 -135.8(3) . . . . ?
C3 N2 C10 C15 47.4(3) . . . . ?
C15 C10 C11 C12 1.3(4) . . . . ?
N2 C10 C11 C12 178.5(2) . . . . ?
C10 C11 C12 C13 -1.2(4) . . . . ?
C11 C12 C13 C14 0.2(4) . . . . ?
C11 C12 C13 C16 -178.7(2) . . . . ?
C12 C13 C14 C15 0.7(4) . . . . ?
C16 C13 C14 C15 179.6(2) . . . . ?
C13 C14 C15 C10 -0.6(4) . . . . ?
C11 C10 C15 C14 -0.4(4) . . . . ?
N2 C10 C15 C14 -177.7(2) . . . . ?
C12 C13 C16 F2A 115.8(7) . . . . ?
C14 C13 C16 F2A -63.1(7) . . . . ?
C12 C13 C16 F2 -39.4(6) . . . . ?
C14 C13 C16 F2 141.7(6) . . . . ?
C12 C13 C16 F1A -117.5(5) . . . . ?
C14 C13 C16 F1A 63.6(5) . . . . ?
C12 C13 C16 F1 83.8(4) . . . . ?
C14 C13 C16 F1 -95.1(4) . . . . ?
C12 C13 C16 F3 -166.2(4) . . . . ?
C14 C13 C16 F3 14.9(5) . . . . ?
C12 C13 C16 F3A -8.4(5) . . . . ?
C14 C13 C16 F3A 172.7(5) . . . . ?
N24 C17 N18 C19 -2.0(3) . . . . ?
Se2 C17 N18 C19 173.7(2) . . . . ?
N24 C17 N18 C26 177.0(2) . . . . ?
Se2 C17 N18 C26 -7.2(4) . . . . ?
C17 N18 C19 C25 1.5(3) . . . . ?
C26 N18 C19 C25 -177.6(2) . . . . ?
C25 C20 C21 C22 1.3(4) . . . . ?
C20 C21 C22 C23 -2.2(4) . . . . ?
C21 C22 C23 N24 0.8(4) . . . . ?
N18 C17 N24 C23 -177.1(2) . . . . ?
Se2 C17 N24 C23 6.9(4) . . . . ?
N18 C17 N24 C25 1.9(3) . . . . ?
Se2 C17 N24 C25 -174.09(19) . . . . ?
C22 C23 N24 C17 -179.7(3) . . . . ?
C22 C23 N24 C25 1.3(4) . . . . ?
N18 C19 C25 N24 -0.2(3) . . . . ?
N18 C19 C25 C20 180.0(3) . . . . ?
C17 N24 C25 C19 -1.1(3) . . . . ?
C23 N24 C25 C19 178.0(2) . . . . ?
C17 N24 C25 C20 178.8(2) . . . . ?
C23 N24 C25 C20 -2.1(4) . . . . ?
C21 C20 C25 C19 -179.5(3) . . . . ?
C21 C20 C25 N24 0.7(4) . . . . ?
C17 N18 C26 C31 133.3(3) . . . . ?
C19 N18 C26 C31 -47.7(4) . . . . ?
C17 N18 C26 C27 -49.2(4) . . . . ?
C19 N18 C26 C27 129.7(3) . . . . ?
C31 C26 C27 C28 -2.1(4) . . . . ?
N18 C26 C27 C28 -179.5(2) . . . . ?
C26 C27 C28 C29 0.2(4) . . . . ?
C27 C28 C29 C30 1.9(4) . . . . ?
C27 C28 C29 C32 -178.1(3) . . . . ?
C28 C29 C30 C31 -2.1(4) . . . . ?
C32 C29 C30 C31 177.9(3) . . . . ?
C27 C26 C31 C30 1.9(4) . . . . ?
N18 C26 C31 C30 179.3(2) . . . . ?
C29 C30 C31 C26 0.2(4) . . . . ?
C30 C29 C32 F4A 72.6(12) . . . . ?
C28 C29 C32 F4A -107.4(11) . . . . ?
C30 C29 C32 F4 -127.0(4) . . . . ?
C28 C29 C32 F4 53.0(5) . . . . ?
C30 C29 C32 F6 -0.9(4) . . . . ?
C28 C29 C32 F6 179.1(3) . . . . ?
C30 C29 C32 F5 113.6(3) . . . . ?
C28 C29 C32 F5 -66.4(4) . . . . ?
C30 C29 C32 F5A -56.8(7) . . . . ?
C28 C29 C32 F5A 123.2(6) . . . . ?
C30 C29 C32 F6A -160.8(7) . . . . ?
C28 C29 C32 F6A 19.2(7) . . . . ?
